data_7129321
loop_
_publ_author_name
'Yue, Erlin'
'Dettling, Lea'
'Sklorz, Julian'
'Kaiser, Selina'
'Weber, Manuela'
'Muller, Christian'

_publ_section_title
;
 Au(I)-Mediated N2-Elimination from Triazaphospholes: A One-Pot Synthesis
 of Novel N2P2-Heterocycles
;
_journal_name_full 'Chemical Communications'
_journal_paper_doi 10.1039/D1CC06205K
_journal_year 2021
_chemical_formula_sum 'C28 H40 Au2 Cl2 N2 O4 P2 S2'
_chemical_formula_weight 1059.51
_space_group_crystal_system monoclinic
_space_group_IT_number 14
_space_group_name_Hall '-P 2ybc'
_space_group_name_H-M_alt 'P 1 21/c 1'
_atom_sites_solution_hydrogens geom
_audit_creation_method SHELXL-2016/6
_audit_update_record
;
2020-02-12 deposited with the CCDC.	2021-11-29 downloaded from the CCDC.
;
_cell_angle_alpha 90
_cell_angle_beta 114.0878(7)
_cell_angle_gamma 90
_cell_formula_units_Z 2
_cell_length_a 9.6463(2)
_cell_length_b 17.8725(4)
_cell_length_c 10.9159(2)
_cell_measurement_reflns_used 9910
_cell_measurement_temperature 102(2)
_cell_measurement_theta_max 25.71
_cell_measurement_theta_min 2.31
_cell_volume 1718.06(6)
_computing_cell_refinement 'Bruker SAINT'
_computing_data_collection 'Bruker APEX3'
_computing_data_reduction 'Bruker SAINT'
_computing_molecular_graphics Mercury
_computing_publication_material 'Microsoft Word'
_computing_structure_refinement 'SHELXL-2016/6 (Sheldrick, 2016)'
_computing_structure_solution 'SHELXT 2014/5 (Sheldrick, 2014)'
_diffrn_ambient_temperature 102(2)
_diffrn_measured_fraction_theta_full 0.999
_diffrn_measured_fraction_theta_max 0.998
_diffrn_measurement_device_type 'Bruker Photon CMOS Detector, D8 Venture'
_diffrn_measurement_method '\f and \w scans'
_diffrn_radiation_type MoK\a
_diffrn_radiation_wavelength 0.71073
_diffrn_reflns_av_R_equivalents 0.0452
_diffrn_reflns_av_unetI/netI 0.0236
_diffrn_reflns_Laue_measured_fraction_full 0.999
_diffrn_reflns_Laue_measured_fraction_max 0.998
_diffrn_reflns_limit_h_max 11
_diffrn_reflns_limit_h_min -11
_diffrn_reflns_limit_k_max 21
_diffrn_reflns_limit_k_min -21
_diffrn_reflns_limit_l_max 13
_diffrn_reflns_limit_l_min -13
_diffrn_reflns_number 24932
_diffrn_reflns_point_group_measured_fraction_full 0.999
_diffrn_reflns_point_group_measured_fraction_max 0.998
_diffrn_reflns_theta_full 25.242
_diffrn_reflns_theta_max 25.719
_diffrn_reflns_theta_min 2.313
_diffrn_source 'sealed tube'
_exptl_absorpt_coefficient_mu 8.935
_exptl_absorpt_correction_type multi-scan
_exptl_crystal_colour colourless
_exptl_crystal_density_diffrn 2.048
_exptl_crystal_description block
_exptl_crystal_F_000 1016
_exptl_crystal_size_max 0.170
_exptl_crystal_size_mid 0.100
_exptl_crystal_size_min 0.040
_exptl_transmission_factor_max 0.7241
_exptl_transmission_factor_min 0.4924
_refine_diff_density_max 1.369
_refine_diff_density_min -0.778
_refine_diff_density_rms 0.121
_refine_ls_extinction_method none
_refine_ls_goodness_of_fit_ref 1.133
_refine_ls_hydrogen_treatment constr
_refine_ls_matrix_type full
_refine_ls_number_parameters 196
_refine_ls_number_reflns 3267
_refine_ls_number_restraints 0
_refine_ls_restrained_S_all 1.133
_refine_ls_R_factor_all 0.0296
_refine_ls_R_factor_gt 0.0233
_refine_ls_shift/su_max 0.001
_refine_ls_shift/su_mean 0.000
_refine_ls_structure_factor_coef Fsqd
_refine_ls_weighting_details 'w=1/[\s^2^(Fo^2^)+(0.0152P)^2^+4.5054P] where P=(Fo^2^+2Fc^2^)/3'
_refine_ls_weighting_scheme calc
_refine_ls_wR_factor_gt 0.0451
_refine_ls_wR_factor_ref 0.0465
_reflns_Friedel_coverage 0.000
_reflns_number_gt 2929
_reflns_number_total 3267
_reflns_threshold_expression 'I > 2\s(I)'
_cod_data_source_file d1cc06205k2.cif
_cod_data_source_block YEL115_a
_cod_original_sg_symbol_H-M 'P 21/c'
_cod_database_code 7129321
_shelx_shelxl_version_number 2016/6
_shelx_space_group_comment
;
The symmetry employed for this shelxl refinement is uniquely defined
by the following loop, which should always be used as a source of
symmetry information in preference to the above space-group names.
They are only intended as comments.
;
_shelx_estimated_absorpt_t_min 0.312
_shelx_estimated_absorpt_t_max 0.716

loop_
_space_group_symop_operation_xyz
'x, y, z'
'-x, y+1/2, -z+1/2'
'-x, -y, -z'
'x, -y-1/2, z-1/2'

loop_
_atom_site_label
_atom_site_type_symbol
_atom_site_fract_x
_atom_site_fract_y
_atom_site_fract_z
_atom_site_U_iso_or_equiv
_atom_site_adp_type
_atom_site_occupancy
_atom_site_site_symmetry_order
_atom_site_calc_flag
_atom_site_refinement_flags_posn
_atom_site_refinement_flags_adp
_atom_site_refinement_flags_occupancy
_atom_site_disorder_assembly
_atom_site_disorder_group
C1 C 0.8681(5) 0.4674(2) 0.2798(4) 0.0119(8) Uani 1 1 d . . . . .
C2 C 0.8402(5) 0.4513(2) 0.3948(4) 0.0148(9) Uani 1 1 d . . . . .
C3 C 0.8946(5) 0.3838(3) 0.4606(4) 0.0194(10) Uani 1 1 d . . . . .
H3 H 0.877019 0.372140 0.537910 0.023 Uiso 1 1 calc R U . . .
C4 C 0.9735(5) 0.3330(3) 0.4174(4) 0.0218(10) Uani 1 1 d . . . . .
C5 C 1.0013(5) 0.3503(2) 0.3060(4) 0.0181(10) Uani 1 1 d . . . . .
H5 H 1.055764 0.315659 0.276452 0.022 Uiso 1 1 calc R U . . .
C6 C 0.9517(5) 0.4175(2) 0.2356(4) 0.0157(9) Uani 1 1 d . . . . .
C7 C 0.7589(5) 0.5018(3) 0.4547(4) 0.0197(10) Uani 1 1 d . . . . .
H7A H 0.659164 0.515216 0.385612 0.030 Uiso 1 1 calc R U . . .
H7AB H 0.818927 0.547267 0.489355 0.030 Uiso 1 1 calc R U . . .
H7AC H 0.745857 0.475611 0.528221 0.030 Uiso 1 1 calc R U . . .
C8 C 1.0309(6) 0.2611(3) 0.4933(5) 0.0323(12) Uani 1 1 d . . . . .
H8A H 1.041479 0.223226 0.432760 0.048 Uiso 1 1 calc R U . . .
H8AB H 0.958628 0.243376 0.529121 0.048 Uiso 1 1 calc R U . . .
H8AC H 1.129811 0.269838 0.567530 0.048 Uiso 1 1 calc R U . . .
C9 C 0.9957(5) 0.4307(3) 0.1198(4) 0.0216(10) Uani 1 1 d . . . . .
H9A H 0.903915 0.433492 0.036159 0.032 Uiso 1 1 calc R U . . .
H9AB H 1.059657 0.389348 0.114312 0.032 Uiso 1 1 calc R U . . .
H9AC H 1.052084 0.477786 0.133704 0.032 Uiso 1 1 calc R U . . .
C10 C 0.4872(5) 0.3928(2) 0.1559(4) 0.0150(9) Uani 1 1 d . . . . .
C11 C 0.5493(6) 0.3418(3) 0.0794(5) 0.0260(11) Uani 1 1 d . . . . .
H11A H 0.539677 0.366449 -0.003905 0.039 Uiso 1 1 calc R U . . .
H11B H 0.491842 0.294879 0.058042 0.039 Uiso 1 1 calc R U . . .
H11C H 0.656551 0.331235 0.134576 0.039 Uiso 1 1 calc R U . . .
C12 C 0.4604(5) 0.3666(3) 0.2605(4) 0.0178(9) Uani 1 1 d . . . . .
C13 C 0.4000(5) 0.4079(3) 0.3477(4) 0.0228(11) Uani 1 1 d . . . . .
H13A H 0.371496 0.458763 0.313244 0.034 Uiso 1 1 calc R U . . .
H13B H 0.478314 0.410118 0.439653 0.034 Uiso 1 1 calc R U . . .
H13C H 0.310533 0.381697 0.347411 0.034 Uiso 1 1 calc R U . . .
C14 C 0.4957(7) 0.2873(3) 0.3058(6) 0.0415(15) Uani 1 1 d . . . . .
H14A H 0.425929 0.253825 0.237060 0.062 Uiso 1 1 calc R U . . .
H14B H 0.483749 0.280250 0.389995 0.062 Uiso 1 1 calc R U . . .
H14C H 0.600416 0.275686 0.319917 0.062 Uiso 1 1 calc R U . . .
Au1 Au 0.36218(2) 0.57096(2) 0.19181(2) 0.01388(6) Uani 1 1 d . . . . .
Cl1 Cl 0.26904(13) 0.65697(6) 0.29158(11) 0.0227(2) Uani 1 1 d . . . . .
N1 N 0.6153(4) 0.5142(2) 0.0753(3) 0.0124(7) Uani 1 1 d . . . . .
O1 O 0.7547(4) 0.60275(17) 0.2628(3) 0.0202(7) Uani 1 1 d . . . . .
O2 O 0.8558(3) 0.56850(17) 0.0965(3) 0.0183(6) Uani 1 1 d . . . . .
P1 P 0.45535(12) 0.48676(6) 0.09780(10) 0.0113(2) Uani 1 1 d . . . . .
S1 S 0.78364(12) 0.54735(6) 0.18232(10) 0.0132(2) Uani 1 1 d . . . . .

loop_
_atom_site_aniso_label
_atom_site_aniso_U_11
_atom_site_aniso_U_22
_atom_site_aniso_U_33
_atom_site_aniso_U_23
_atom_site_aniso_U_13
_atom_site_aniso_U_12
C1 0.011(2) 0.011(2) 0.0099(19) 0.0008(17) 0.0006(17) -0.0004(17)
C2 0.015(2) 0.019(2) 0.009(2) -0.0039(17) 0.0031(17) -0.0090(18)
C3 0.019(2) 0.027(3) 0.010(2) 0.0030(19) 0.0046(18) -0.008(2)
C4 0.027(3) 0.016(2) 0.017(2) 0.0019(19) 0.003(2) -0.004(2)
C5 0.021(2) 0.015(2) 0.015(2) -0.0011(18) 0.0053(19) 0.0013(19)
C6 0.013(2) 0.019(2) 0.010(2) -0.0020(17) 0.0001(17) -0.0051(18)
C7 0.015(2) 0.030(3) 0.013(2) 0.0004(19) 0.0055(18) 0.002(2)
C8 0.047(3) 0.022(3) 0.021(3) 0.005(2) 0.006(2) 0.000(2)
C9 0.027(2) 0.025(2) 0.015(2) 0.000(2) 0.0111(19) 0.003(2)
C10 0.018(2) 0.016(2) 0.010(2) -0.0010(17) 0.0046(18) -0.0027(18)
C11 0.043(3) 0.018(2) 0.026(3) 0.002(2) 0.023(2) 0.000(2)
C12 0.013(2) 0.020(2) 0.016(2) 0.0001(19) 0.0029(18) -0.0022(18)
C13 0.025(3) 0.028(3) 0.020(2) 0.007(2) 0.014(2) 0.003(2)
C14 0.080(4) 0.023(3) 0.047(3) 0.013(3) 0.052(3) 0.011(3)
Au1 0.01660(9) 0.01623(9) 0.01024(8) -0.00067(7) 0.00692(6) -0.00141(8)
Cl1 0.0310(6) 0.0212(6) 0.0241(6) -0.0013(5) 0.0198(5) 0.0017(5)
N1 0.0128(18) 0.0178(19) 0.0067(16) -0.0007(14) 0.0042(14) -0.0022(15)
O1 0.0259(17) 0.0152(16) 0.0155(15) -0.0049(13) 0.0043(14) -0.0013(14)
O2 0.0177(15) 0.0189(16) 0.0187(15) 0.0036(13) 0.0079(13) -0.0032(14)
P1 0.0127(5) 0.0144(5) 0.0066(5) 0.0003(4) 0.0037(4) -0.0010(4)
S1 0.0143(5) 0.0137(5) 0.0099(5) -0.0005(4) 0.0030(4) -0.0021(4)

loop_
_atom_type_symbol
_atom_type_description
_atom_type_scat_dispersion_real
_atom_type_scat_dispersion_imag
_atom_type_scat_source
C C 0.0033 0.0016 'International Tables Vol C Tables 4.2.6.8 and 6.1.1.4'
H H 0.0000 0.0000 'International Tables Vol C Tables 4.2.6.8 and 6.1.1.4'
Au Au -2.0133 8.8022 'International Tables Vol C Tables 4.2.6.8 and 6.1.1.4'
Cl Cl 0.1484 0.1585 'International Tables Vol C Tables 4.2.6.8 and 6.1.1.4'
N N 0.0061 0.0033 'International Tables Vol C Tables 4.2.6.8 and 6.1.1.4'
O O 0.0106 0.0060 'International Tables Vol C Tables 4.2.6.8 and 6.1.1.4'
P P 0.1023 0.0942 'International Tables Vol C Tables 4.2.6.8 and 6.1.1.4'
S S 0.1246 0.1234 'International Tables Vol C Tables 4.2.6.8 and 6.1.1.4'

loop_
_geom_angle_atom_site_label_1
_geom_angle_atom_site_label_2
_geom_angle_atom_site_label_3
_geom_angle
_geom_angle_site_symmetry_1
_geom_angle_site_symmetry_3
_geom_angle_publ_flag
C6 C1 C2 121.1(4) . . ?
C6 C1 S1 119.5(3) . . ?
C2 C1 S1 119.3(3) . . ?
C3 C2 C1 117.7(4) . . ?
C3 C2 C7 116.6(4) . . ?
C1 C2 C7 125.7(4) . . ?
C4 C3 C2 122.4(4) . . ?
C4 C3 H3 118.8 . . ?
C2 C3 H3 118.8 . . ?
C5 C4 C3 118.9(4) . . ?
C5 C4 C8 121.0(4) . . ?
C3 C4 C8 120.1(4) . . ?
C4 C5 C6 122.0(4) . . ?
C4 C5 H5 119.0 . . ?
C6 C5 H5 119.0 . . ?
C5 C6 C1 118.0(4) . . ?
C5 C6 C9 116.4(4) . . ?
C1 C6 C9 125.6(4) . . ?
C2 C7 H7A 109.5 . . ?
C2 C7 H7AB 109.5 . . ?
H7A C7 H7AB 109.5 . . ?
C2 C7 H7AC 109.5 . . ?
H7A C7 H7AC 109.5 . . ?
H7AB C7 H7AC 109.5 . . ?
C4 C8 H8A 109.5 . . ?
C4 C8 H8AB 109.5 . . ?
H8A C8 H8AB 109.5 . . ?
C4 C8 H8AC 109.5 . . ?
H8A C8 H8AC 109.5 . . ?
H8AB C8 H8AC 109.5 . . ?
C6 C9 H9A 109.5 . . ?
C6 C9 H9AB 109.5 . . ?
H9A C9 H9AB 109.5 . . ?
C6 C9 H9AC 109.5 . . ?
H9A C9 H9AC 109.5 . . ?
H9AB C9 H9AC 109.5 . . ?
C12 C10 C11 120.9(4) . . ?
C12 C10 P1 124.3(3) . . ?
C11 C10 P1 114.9(3) . . ?
C10 C11 H11A 109.5 . . ?
C10 C11 H11B 109.5 . . ?
H11A C11 H11B 109.5 . . ?
C10 C11 H11C 109.5 . . ?
H11A C11 H11C 109.5 . . ?
H11B C11 H11C 109.5 . . ?
C10 C12 C14 120.7(4) . . ?
C10 C12 C13 128.7(4) . . ?
C14 C12 C13 110.6(4) . . ?
C12 C13 H13A 109.5 . . ?
C12 C13 H13B 109.5 . . ?
H13A C13 H13B 109.5 . . ?
C12 C13 H13C 109.5 . . ?
H13A C13 H13C 109.5 . . ?
H13B C13 H13C 109.5 . . ?
C12 C14 H14A 109.5 . . ?
C12 C14 H14B 109.5 . . ?
H14A C14 H14B 109.5 . . ?
C12 C14 H14C 109.5 . . ?
H14A C14 H14C 109.5 . . ?
H14B C14 H14C 109.5 . . ?
P1 Au1 Cl1 179.13(4) . . ?
S1 N1 P1 127.2(2) . 3_665 ?
S1 N1 P1 131.9(2) . . ?
P1 N1 P1 100.13(18) 3_665 . ?
N1 P1 N1 79.87(18) 3_665 . ?
N1 P1 C10 108.36(18) 3_665 . ?
N1 P1 C10 106.51(19) . . ?
N1 P1 Au1 117.45(13) 3_665 . ?
N1 P1 Au1 115.40(13) . . ?
C10 P1 Au1 121.45(14) . . ?
N1 P1 P1 39.97(11) 3_665 3_665 ?
N1 P1 P1 39.90(11) . 3_665 ?
C10 P1 P1 112.99(15) . 3_665 ?
Au1 P1 P1 125.47(7) . 3_665 ?
O1 S1 O2 119.44(19) . . ?
O1 S1 N1 107.36(18) . . ?
O2 S1 N1 103.26(17) . . ?
O1 S1 C1 110.39(19) . . ?
O2 S1 C1 112.36(19) . . ?
N1 S1 C1 102.16(18) . . ?

loop_
_geom_bond_atom_site_label_1
_geom_bond_atom_site_label_2
_geom_bond_distance
_geom_bond_site_symmetry_2
_geom_bond_publ_flag
C1 C6 1.413(6) . ?
C1 C2 1.416(6) . ?
C1 S1 1.769(4) . ?
C2 C3 1.393(6) . ?
C2 C7 1.508(6) . ?
C3 C4 1.385(7) . ?
C3 H3 0.9500 . ?
C4 C5 1.383(6) . ?
C4 C8 1.507(6) . ?
C5 C6 1.400(6) . ?
C5 H5 0.9500 . ?
C6 C9 1.507(6) . ?
C7 H7A 0.9800 . ?
C7 H7AB 0.9800 . ?
C7 H7AC 0.9800 . ?
C8 H8A 0.9800 . ?
C8 H8AB 0.9800 . ?
C8 H8AC 0.9800 . ?
C9 H9A 0.9800 . ?
C9 H9AB 0.9800 . ?
C9 H9AC 0.9800 . ?
C10 C12 1.352(6) . ?
C10 C11 1.514(6) . ?
C10 P1 1.778(4) . ?
C11 H11A 0.9800 . ?
C11 H11B 0.9800 . ?
C11 H11C 0.9800 . ?
C12 C14 1.495(7) . ?
C12 C13 1.498(6) . ?
C13 H13A 0.9800 . ?
C13 H13B 0.9800 . ?
C13 H13C 0.9800 . ?
C14 H14A 0.9800 . ?
C14 H14B 0.9800 . ?
C14 H14C 0.9800 . ?
Au1 P1 2.2087(11) . ?
Au1 Cl1 2.2704(11) . ?
N1 S1 1.675(3) . ?
N1 P1 1.727(3) 3_665 ?
N1 P1 1.730(3) . ?
O1 S1 1.425(3) . ?
O2 S1 1.427(3) . ?
P1 P1 2.651(2) 3_665 ?

loop_
_geom_torsion_atom_site_label_1
_geom_torsion_atom_site_label_2
_geom_torsion_atom_site_label_3
_geom_torsion_atom_site_label_4
_geom_torsion
_geom_torsion_site_symmetry_1
_geom_torsion_site_symmetry_2
_geom_torsion_site_symmetry_3
_geom_torsion_site_symmetry_4
_geom_torsion_publ_flag
C6 C1 C2 C3 -1.7(6) . . . . ?
S1 C1 C2 C3 173.1(3) . . . . ?
C6 C1 C2 C7 177.0(4) . . . . ?
S1 C1 C2 C7 -8.2(6) . . . . ?
C1 C2 C3 C4 0.0(6) . . . . ?
C7 C2 C3 C4 -178.9(4) . . . . ?
C2 C3 C4 C5 1.0(7) . . . . ?
C2 C3 C4 C8 179.5(4) . . . . ?
C3 C4 C5 C6 -0.2(7) . . . . ?
C8 C4 C5 C6 -178.7(4) . . . . ?
C4 C5 C6 C1 -1.4(6) . . . . ?
C4 C5 C6 C9 177.4(4) . . . . ?
C2 C1 C6 C5 2.4(6) . . . . ?
S1 C1 C6 C5 -172.4(3) . . . . ?
C2 C1 C6 C9 -176.4(4) . . . . ?
S1 C1 C6 C9 8.9(6) . . . . ?
C11 C10 C12 C14 1.8(7) . . . . ?
P1 C10 C12 C14 -177.8(4) . . . . ?
C11 C10 C12 C13 180.0(4) . . . . ?
P1 C10 C12 C13 0.4(7) . . . . ?
S1 N1 P1 N1 170.2(4) . . . 3_665 ?
P1 N1 P1 N1 0.000(2) 3_665 . . 3_665 ?
S1 N1 P1 C10 -83.5(3) . . . . ?
P1 N1 P1 C10 106.3(2) 3_665 . . . ?
S1 N1 P1 Au1 54.5(3) . . . . ?
P1 N1 P1 Au1 -115.69(14) 3_665 . . . ?
S1 N1 P1 P1 170.2(4) . . . 3_665 ?
C12 C10 P1 N1 -141.8(4) . . . 3_665 ?
C11 C10 P1 N1 38.6(4) . . . 3_665 ?
C12 C10 P1 N1 133.6(4) . . . . ?
C11 C10 P1 N1 -46.0(4) . . . . ?
C12 C10 P1 Au1 -1.3(5) . . . . ?
C11 C10 P1 Au1 179.1(3) . . . . ?
C12 C10 P1 P1 175.6(3) . . . 3_665 ?
C11 C10 P1 P1 -4.0(4) . . . 3_665 ?
P1 N1 S1 O1 122.8(3) 3_665 . . . ?
P1 N1 S1 O1 -45.1(3) . . . . ?
P1 N1 S1 O2 -4.3(3) 3_665 . . . ?
P1 N1 S1 O2 -172.2(3) . . . . ?
P1 N1 S1 C1 -121.1(3) 3_665 . . . ?
P1 N1 S1 C1 71.0(3) . . . . ?
C6 C1 S1 O1 -158.7(3) . . . . ?
C2 C1 S1 O1 26.4(4) . . . . ?
C6 C1 S1 O2 -22.7(4) . . . . ?
C2 C1 S1 O2 162.5(3) . . . . ?
C6 C1 S1 N1 87.4(3) . . . . ?
C2 C1 S1 N1 -87.5(3) . . . . ?
